data_4115684
loop_
_publ_author_name
'Dana L. Caulder'
'Christian Br\"uckner'
'Ryan E. Powers'
'Stefan K\"onig'
'Tatjana N. Parac'
'Julie A. Leary'
'Kenneth N. Raymond'

_publ_contact_author
; 
Kenneth N. Raymond 
Department of Chemistry 
University of California 
Berkeley, CA 94720 
;
_publ_contact_author_email raymond@socrates.berkeley.edu
_publ_contact_author_fax 510-486-5283
_publ_contact_author_phone 510-642-7219
_publ_section_title
;
 Design, Formation and Properties of Tetrahedral M4L4 and M4L6
 Supramolecular Clusters1
;
_journal_name_full 'Journal of the American Chemical Society'
_journal_page_first 8923
_journal_page_last 8938
_journal_paper_doi 10.1021/ja0104507
_journal_volume 123
_journal_year 2001
_chemical_compound_source synthetic
_chemical_formula_moiety 'C33 H33 N3 O9 '
_chemical_formula_sum 'C33 H33 N3 O9'
_chemical_formula_weight 615.64
_space_group_IT_number 14
_symmetry_cell_setting monoclinic
_symmetry_Int_Tables_number 14
_symmetry_space_group_name_Hall '-P 2yab'
_symmetry_space_group_name_H-M 'P 1 21/a 1'
_audit_creation_date 'Thu Feb 10 11:32:49 2000'
_audit_creation_method 'from TEXRAY.INF file'
_cell_angle_alpha 90
_cell_angle_beta 95.23(5)
_cell_angle_gamma 90
_cell_formula_units_Z 4
_cell_length_a 15.406(7)
_cell_length_b 7.264(5)
_cell_length_c 26.48(1)
_cell_measurement_reflns_used 1594
_cell_measurement_temperature 157.2
_cell_measurement_theta_max 23
_cell_measurement_theta_min 1.5
_cell_volume 2951(3)
_computing_cell_refinement
; 
SMART (Siemens, 1995), SAINT (Siemens, 1995) 
;
_computing_data_collection 'SMART (Siemens, 1995)'
_computing_data_reduction
; 
SAINT (Siemens, 1995), XPREP (Siemens, 1995), 
teXsan (Molecular Structure Corporation, 1992) 
;
_computing_publication_material
; 
teXsan (Molecular Structure Corporation, 1992) 
;
_computing_structure_refinement
; 
teXsan (Molecular Structure Corporation, 1992) 
;
_computing_structure_solution 'SIR92 (Altomare, 1993)'
_diffrn_ambient_temperature 157.2
_diffrn_measurement_device SMART
_diffrn_measurement_method 'omega scans with profile analysis'
_diffrn_radiation_detector 'CCD area detector'
_diffrn_radiation_monochromator graphite
_diffrn_radiation_source 'X-ray tube'
_diffrn_radiation_type 'Mo K\a'
_diffrn_radiation_wavelength 0.7107
_diffrn_reflns_av_R_equivalents 0.1087
_diffrn_reflns_limit_h_max 18
_diffrn_reflns_limit_h_min 0
_diffrn_reflns_limit_k_max 9
_diffrn_reflns_limit_k_min -8
_diffrn_reflns_limit_l_max 31
_diffrn_reflns_limit_l_min -31
_diffrn_reflns_number 13319
_diffrn_reflns_theta_max 26.17
_diffrn_reflns_theta_min 1.5
_exptl_absorpt_coefficient_mu 0.102
_exptl_absorpt_correction_type none
_exptl_crystal_colour colorless
_exptl_crystal_density_diffrn 1.385
_exptl_crystal_description blades
_exptl_crystal_F_000 1296.00
_exptl_crystal_size_max 0.150
_exptl_crystal_size_mid 0.100
_exptl_crystal_size_min 0.050
_refine_diff_density_max 0.30
_refine_diff_density_min -0.29
_refine_ls_extinction_method none
_refine_ls_goodness_of_fit_ref 1.415
_refine_ls_hydrogen_treatment noref
_refine_ls_matrix_type full
_refine_ls_number_constraints 0.0
_refine_ls_number_parameters 241
_refine_ls_number_reflns 1306
_refine_ls_number_restraints 0
_refine_ls_R_factor_all 0.1964
_refine_ls_R_factor_gt 0.0593
_refine_ls_shift/su_max 0.0010
_refine_ls_structure_factor_coef F
_refine_ls_weighting_scheme sigma
_refine_ls_wR_factor_all 0.098
_refine_ls_wR_factor_ref 0.0605
_reflns_number_gt 1306
_reflns_number_total 5648
_reflns_threshold_expression I>3sigma
_cod_data_source_file ja0104507_1.cif
_cod_data_source_block trislig
_cod_original_cell_volume 2951(2)
_cod_original_sg_symbol_H-M 'P 21/a '
_cod_original_formula_sum 'C33 H33 N3 O9 '
_cod_database_code 4115684

loop_
_symmetry_equiv_pos_as_xyz
' +x, +y, +z'
'1/2-x,1/2+y, -z'
' -x, -y, -z'
'1/2+x,1/2-y, +z'

loop_
_atom_site_aniso_label
_atom_site_aniso_U_11
_atom_site_aniso_U_22
_atom_site_aniso_U_33
_atom_site_aniso_U_12
_atom_site_aniso_U_13
_atom_site_aniso_U_23
O(1) 0.028(4) 0.080(6) 0.025(4) -0.001(4) -0.007(3) -0.014(4)
O(2) 0.014(4) 0.053(5) 0.014(4) -0.001(3) -0.011(3) 0.005(3)
O(3) 0.030(4) 0.060(5) 0.017(4) -0.002(4) -0.013(3) -0.012(4)
O(4) 0.026(4) 0.106(7) 0.028(4) -0.001(5) -0.002(3) -0.001(4)
O(5) 0.030(4) 0.039(4) 0.028(4) 0.000(4) -0.010(3) 0.010(4)
O(6) 0.034(4) 0.059(5) 0.020(4) 0.006(4) 0.004(3) 0.009(4)
O(7) 0.049(5) 0.067(5) 0.024(4) -0.006(4) -0.011(3) 0.017(4)
O(8) 0.026(4) 0.039(5) 0.032(4) -0.004(3) -0.006(3) 0.006(4)
O(9) 0.022(4) 0.054(5) 0.078(6) 0.002(4) -0.004(4) 0.009(4)
N(1) 0.025(5) 0.048(6) 0.019(5) 0.003(4) -0.004(4) 0.012(4)
N(2) 0.029(5) 0.044(6) 0.022(5) -0.002(5) -0.006(4) -0.014(4)
N(3) 0.020(5) 0.049(6) 0.026(5) -0.003(5) -0.005(4) 0.004(4)

loop_
_atom_site_label
_atom_site_fract_x
_atom_site_fract_y
_atom_site_fract_z
_atom_site_U_iso_or_equiv
_atom_site_thermal_displace_type
O(1) 0.4000(4) 0.0499(10) 0.2901(2) 0.045(2) Uij
O(2) 0.2951(3) 0.1568(8) 0.4293(2) 0.041(2) Uij
O(3) 0.4004(4) 0.2427(9) 0.5102(2) 0.032(2) Uij
O(4) 0.0565(4) 0.058(1) 0.1023(2) 0.045(3) Uij
O(5) 0.3263(4) 0.0702(8) 0.0926(2) 0.032(2) Uij
O(6) 0.3864(4) 0.0984(9) 0.0011(2) 0.032(2) Uij
O(7) -0.0204(4) -0.1082(9) 0.3450(2) 0.045(2) Uij
O(8) -0.1799(4) -0.0311(8) 0.2105(2) 0.036(2) Uij
O(9) -0.3496(4) -0.0622(9) 0.2085(3) 0.050(2) Uij
N(1) -0.0283(4) 0.020(1) 0.2669(2) 0.021(3) Uij
N(2) 0.2769(5) 0.103(1) 0.3274(3) 0.036(3) Uij
N(3) 0.1880(4) 0.095(1) 0.1479(3) 0.030(3) Uij
C(1) 0.0593(5) 0.045(1) 0.2585(3) 0.025(2) Uij
C(2) 0.1271(5) 0.058(1) 0.2985(3) 0.029(3) Uij
C(3) 0.2110(6) 0.082(1) 0.2868(3) 0.031(3) Uij
C(4) 0.2310(5) 0.098(1) 0.2367(3) 0.027(3) Uij
C(5) 0.1637(6) 0.084(1) 0.1973(3) 0.027(2) Uij
C(6) 0.0792(5) 0.058(1) 0.2087(3) 0.026(2) Uij
C(7) 0.3648(6) 0.090(1) 0.3274(3) 0.026(2) Uij
C(8) 0.4160(5) 0.133(1) 0.3780(3) 0.025(3) Uij
C(9) 0.3840(6) 0.164(1) 0.4239(3) 0.027(3) Uij
C(10) 0.4409(5) 0.209(1) 0.4674(3) 0.028(3) Uij
C(11) 0.5287(6) 0.220(1) 0.4634(3) 0.032(3) Uij
C(12) 0.5615(6) 0.188(1) 0.4172(3) 0.037(3) Uij
C(13) 0.5050(6) 0.149(1) 0.3738(4) 0.038(3) Uij
C(14) 0.4571(6) 0.287(1) 0.5542(3) 0.035(3) Uij
C(15) 0.1364(6) 0.084(1) 0.1034(3) 0.030(3) Uij
C(16) 0.1789(5) 0.103(1) 0.0552(3) 0.025(3) Uij
C(17) 0.2679(5) 0.102(1) 0.0502(3) 0.025(3) Uij
C(18) 0.2984(6) 0.111(1) 0.0022(3) 0.031(3) Uij
C(19) 0.2398(6) 0.135(1) -0.0401(4) 0.033(3) Uij
C(20) 0.1525(6) 0.142(1) -0.0346(3) 0.033(3) Uij
C(21) 0.1204(5) 0.122(1) 0.0108(3) 0.030(3) Uij
C(22) 0.3886(6) 0.215(1) 0.1042(3) 0.046(3) Uij
C(23) 0.4194(6) 0.099(1) -0.0478(4) 0.044(3) Uij
C(24) -0.0632(6) -0.055(1) 0.3068(4) 0.031(3) Uij
C(25) -0.1617(6) -0.066(1) 0.3013(3) 0.031(3) Uij
C(26) -0.2152(6) -0.059(1) 0.2571(3) 0.031(3) Uij
C(27) -0.3064(6) -0.074(1) 0.2558(4) 0.039(3) Uij
C(28) -0.3415(6) -0.097(1) 0.3011(4) 0.045(3) Uij
C(29) -0.2916(7) -0.104(2) 0.3458(4) 0.055(3) Uij
C(30) -0.2018(6) -0.093(1) 0.3472(4) 0.045(3) Uij
C(31) -0.1730(6) -0.198(2) 0.1823(4) 0.046(3) Uij
C(32) -0.4441(7) -0.059(2) 0.2075(4) 0.069(4) Uij
C(33) 0.2683(6) 0.002(1) 0.4585(4) 0.047(3) Uij
H(1) 0.1143 0.0504 0.3328 0.0352 Uij
H(2) 0.2894 0.1176 0.2292 0.0327 Uij
H(3) 0.0339 0.0477 0.1820 0.0317 Uij
H(4) -0.0692 0.0615 0.2404 0.0253 Uij
H(5) -0.4029 -0.1082 0.3012 0.0538 Uij
H(6) -0.3184 -0.1167 0.3765 0.0663 Uij
H(7) -0.1669 -0.1034 0.3786 0.0538 Uij
H(8) -0.1359 -0.2819 0.2015 0.0547 Uij
H(9) -0.1493 -0.1717 0.1512 0.0547 Uij
H(10) -0.2292 -0.2513 0.1755 0.0547 Uij
H(11) -0.4615 0.0423 0.2268 0.0834 Uij
H(12) -0.4636 -0.1705 0.2216 0.0834 Uij
H(13) -0.4689 -0.0478 0.1735 0.0834 Uij
H(14) 0.2565 0.1307 0.3593 0.0433 Uij
H(15) 0.5671 0.2494 0.4923 0.0381 Uij
H(16) 0.6226 0.1937 0.4148 0.0441 Uij
H(17) 0.5274 0.1327 0.3418 0.0453 Uij
H(18) 0.2829 -0.1095 0.4425 0.0562 Uij
H(19) 0.2071 0.0068 0.4605 0.0562 Uij
H(20) 0.2974 0.0066 0.4917 0.0562 Uij
H(21) 0.4235 0.3102 0.5819 0.0415 Uij
H(22) 0.4957 0.1875 0.5623 0.0415 Uij
H(23) 0.4899 0.3943 0.5478 0.0415 Uij
H(24) 0.2485 0.1118 0.1449 0.0361 Uij
H(25) 0.2601 0.1468 -0.0728 0.0391 Uij
H(26) 0.1130 0.1607 -0.0638 0.0390 Uij
H(27) 0.0592 0.1202 0.0131 0.0362 Uij
H(28) 0.3586 0.3257 0.1109 0.0556 Uij
H(29) 0.4261 0.1822 0.1333 0.0556 Uij
H(30) 0.4220 0.2335 0.0763 0.0556 Uij
H(31) 0.4810 0.0861 -0.0438 0.0523 Uij
H(32) 0.4046 0.2124 -0.0644 0.0523 Uij
H(33) 0.3945 0.0001 -0.0675 0.0523 Uij

loop_
_atom_type_symbol
_atom_type_oxidation_number
_atom_type_number_in_cell
_atom_type_scat_dispersion_real
_atom_type_scat_dispersion_imag
_atom_type_scat_source
H 0 132 0.000 0.000 'International Tables'
C 0 132 0.003 0.002 'International Tables'
N 0 12 0.006 0.003 'International Tables'
O 0 36 0.011 0.006 'International Tables'

loop_
_geom_angle_atom_site_label_1
_geom_angle_atom_site_label_2
_geom_angle_atom_site_label_3
_geom_angle
_geom_angle_publ_flag
O(7) H(1) N(2) 159.5 no
O(7) H(1) N(1) 52.2 no
N(2) H(1) N(1) 136.4 no
O(1) H(2) N(3) 160.2 no
O(1) H(2) N(2) 54.0 no
O(1) H(2) O(8) 102.0 no
N(3) H(2) N(2) 137.7 no
N(3) H(2) O(8) 91.0 no
N(2) H(2) O(8) 103.0 no
O(4) H(3) N(1) 166.8 no
O(4) H(3) N(3) 55.5 no
O(4) H(3) O(8) 117.0 no
N(1) H(3) N(3) 137.7 no
N(1) H(3) O(8) 49.8 no
N(3) H(3) O(8) 172.3 no
N(1) H(4) O(8) 133.9 no
N(1) H(4) O(7) 27.2 no
N(1) H(4) O(1) 95.2 no
O(8) H(4) O(7) 111.4 no
O(8) H(4) O(1) 108.7 no
O(7) H(4) O(1) 91.0 no
O(9) H(5) O(7) 132.6 no
O(9) H(5) O(1) 103.7 no
O(7) H(5) O(1) 71.9 no
O(8) H(8) O(1) 122.5 no
O(8) H(8) N(1) 57.4 no
O(1) H(8) N(1) 88.3 no
O(8) H(9) O(5) 144.0 no
O(8) H(10) O(9) 70.0 no
O(8) H(10) N(3) 166.4 no
O(8) H(10) O(5) 139.4 no
O(9) H(10) N(3) 103.8 no
O(9) H(10) O(5) 147.2 no
N(3) H(10) O(5) 50.7 no
O(9) H(11) O(1) 150.6 no
O(9) H(12) N(1) 137.2 no
O(9) H(12) O(1) 121.4 no
N(1) H(12) O(1) 86.6 no
N(2) H(14) O(2) 142.1 no
N(2) H(14) O(1) 27.0 no
O(2) H(14) O(1) 115.1 no
O(1) H(17) N(1) 71.8 no
O(2) H(18) O(3) 118.3 no
O(2) H(18) N(2) 52.8 no
O(3) H(18) N(2) 121.4 no
O(2) H(19) O(3) 167.3 no
O(2) H(20) O(3) 74.5 no
O(3) H(21) O(7) 152.1 no
O(3) H(22) O(7) 122.0 no
O(3) H(23) O(7) 123.3 no
N(3) H(24) O(5) 135.6 no
N(3) H(24) O(4) 26.1 no
O(5) H(24) O(4) 110.7 no
O(6) H(25) O(5) 119.2 no
O(4) H(26) O(5) 129.6 no
O(4) H(27) O(6) 97.0 no
O(5) H(28) O(8) 126.3 no
O(5) H(28) O(4) 117.0 no
O(5) H(28) N(3) 53.9 no
O(5) H(28) O(6) 51.8 no
O(8) H(28) O(4) 100.9 no
O(8) H(28) N(3) 77.1 no
O(8) H(28) O(6) 176.3 no
O(4) H(28) N(3) 159.4 no
O(4) H(28) O(6) 82.7 no
N(3) H(28) O(6) 99.8 no
O(5) H(29) O(4) 129.3 no
O(5) H(30) O(6) 78.7 no
O(5) H(30) O(4) 152.1 no
O(6) H(30) O(4) 127.8 no
O(6) H(31) O(6) 110.7 no
O(6) H(32) O(4) 138.5 no
O(6) H(33) O(4) 128.3 no

loop_
_geom_bond_atom_site_label_1
_geom_bond_atom_site_label_2
_geom_bond_distance
_geom_bond_publ_flag
O(1) C(7) 1.205(9) yes
O(2) C(9) 1.391(9) yes
O(2) C(33) 1.45(1) yes
O(3) C(10) 1.364(9) yes
O(3) C(14) 1.430(9) yes
O(4) C(15) 1.244(10) yes
O(5) C(17) 1.392(9) yes
O(5) C(22) 1.44(1) yes
O(6) C(18) 1.362(10) yes
O(6) C(23) 1.434(10) yes
O(7) C(24) 1.218(9) yes
O(8) C(26) 1.409(9) yes
O(8) C(31) 1.43(1) yes
O(9) C(27) 1.37(1) yes
O(9) C(32) 1.45(1) yes
N(1) C(1) 1.400(9) yes
N(1) C(24) 1.343(10) yes
N(1) H(4) 0.950 no
N(2) C(3) 1.42(1) yes
N(2) C(7) 1.36(1) yes
N(2) H(14) 0.950 no
N(3) C(5) 1.396(10) yes
N(3) C(15) 1.362(10) yes
N(3) H(24) 0.950 no
C(1) C(2) 1.42(1) yes
C(1) C(6) 1.39(1) yes
C(2) C(3) 1.37(1) yes
C(2) H(1) 0.950 no
C(3) C(4) 1.40(1) yes
C(4) C(5) 1.41(1) yes
C(4) H(2) 0.950 no
C(5) C(6) 1.38(1) yes
C(6) H(3) 0.950 no
C(7) C(8) 1.53(1) yes
C(8) C(9) 1.37(1) yes
C(8) C(13) 1.39(1) yes
C(9) C(10) 1.42(1) yes
C(10) C(11) 1.37(1) yes
C(11) C(12) 1.38(1) yes
C(11) H(15) 0.950 no
C(12) C(13) 1.41(1) yes
C(12) H(16) 0.950 no
C(13) H(17) 0.950 no
C(14) H(21) 0.950 no
C(14) H(22) 0.950 no
C(14) H(23) 0.950 no
C(15) C(16) 1.49(1) yes
C(16) C(17) 1.39(1) yes
C(16) C(21) 1.42(1) yes
C(17) C(18) 1.40(1) yes
C(18) C(19) 1.39(1) yes
C(19) C(20) 1.37(1) yes
C(19) H(25) 0.950 no
C(20) C(21) 1.35(1) yes
C(20) H(26) 0.950 no
C(21) H(27) 0.950 no
C(22) H(28) 0.950 no
C(22) H(29) 0.950 no
C(22) H(30) 0.950 no
C(23) H(31) 0.950 no
C(23) H(32) 0.950 no
C(23) H(33) 0.950 no
C(24) C(25) 1.51(1) yes
C(25) C(26) 1.37(1) yes
C(25) C(30) 1.43(1) yes
C(26) C(27) 1.41(1) yes
C(27) C(28) 1.37(1) yes
C(28) C(29) 1.35(1) yes
C(28) H(5) 0.950 no
C(29) C(30) 1.38(1) yes
C(29) H(6) 0.950 no
C(30) H(7) 0.950 no
C(31) H(8) 0.950 no
C(31) H(9) 0.950 no
C(31) H(10) 0.950 no
C(32) H(11) 0.950 no
C(32) H(12) 0.950 no
C(32) H(13) 0.950 no
C(33) H(18) 0.950 no
C(33) H(19) 0.950 no
C(33) H(20) 0.950 no
